data_4339568
loop_
_publ_author_name
'Vougo-Zanda, Marie'
'Wang, Xiqu'
'Jacobson, Allan J.'

_publ_section_title
;
 Influence of ligand geometry on the formation of In-O chains in
 metal-oxide organic frameworks (MOOFs).
;
_journal_issue 21
_journal_name_full 'Inorganic chemistry'
_journal_page_first 8819
_journal_page_last 8824
_journal_paper_doi 10.1021/ic701126t
_journal_volume 46
_journal_year 2007
_chemical_formula_sum 'C16 H8 In2 O9'
_chemical_formula_weight 573.86
_chemical_name_systematic
; 
 ? 
;
_space_group_IT_number 138
_symmetry_space_group_name_Hall '-P 4ac 2ac'
_symmetry_space_group_name_H-M 'P 42/n c m :2'
_atom_sites_solution_hydrogens geom
_atom_sites_solution_primary direct
_atom_sites_solution_secondary difmap
_audit_creation_method SHELXL-97
_cell_angle_alpha 90.00
_cell_angle_beta 90.00
_cell_angle_gamma 90.00
_cell_formula_units_Z 4
_cell_length_a 16.0978(8)
_cell_length_b 16.0978(8)
_cell_length_c 5.9217(6)
_cell_measurement_temperature 293
_cell_volume 1534.54(19)
_computing_structure_refinement 'SHELXL-97 (Sheldrick, 1997)'
_computing_structure_solution 'SHELXS-97 (Sheldrick, 1990)'
_diffrn_ambient_temperature 293
_diffrn_measured_fraction_theta_full 0.996
_diffrn_measured_fraction_theta_max 0.996
_diffrn_radiation_monochromator graphite
_diffrn_radiation_source 'fine-focus sealed tube'
_diffrn_radiation_type MoK\a
_diffrn_radiation_wavelength 0.71073
_diffrn_reflns_av_R_equivalents 0.0280
_diffrn_reflns_av_sigmaI/netI 0.0116
_diffrn_reflns_limit_h_max 14
_diffrn_reflns_limit_h_min -20
_diffrn_reflns_limit_k_max 20
_diffrn_reflns_limit_k_min -20
_diffrn_reflns_limit_l_max 6
_diffrn_reflns_limit_l_min -7
_diffrn_reflns_number 8277
_diffrn_reflns_theta_full 27.47
_diffrn_reflns_theta_max 27.47
_diffrn_reflns_theta_min 2.53
_exptl_absorpt_coefficient_mu 3.061
_exptl_absorpt_correction_T_max 0.92
_exptl_absorpt_correction_T_min 0.87
_exptl_absorpt_correction_type psi-scan
_exptl_absorpt_process_details Bruker-Saint
_exptl_crystal_colour colorless
_exptl_crystal_density_diffrn 2.484
_exptl_crystal_density_method 'not measured'
_exptl_crystal_description needle
_exptl_crystal_F_000 1096
_exptl_crystal_size_max 0.50
_exptl_crystal_size_mid 0.04
_exptl_crystal_size_min 0.03
_refine_diff_density_max 0.411
_refine_diff_density_min -0.497
_refine_diff_density_rms 0.082
_refine_ls_extinction_method none
_refine_ls_goodness_of_fit_ref 1.041
_refine_ls_hydrogen_treatment riding
_refine_ls_matrix_type full
_refine_ls_number_parameters 65
_refine_ls_number_reflns 927
_refine_ls_number_restraints 0
_refine_ls_restrained_S_all 1.041
_refine_ls_R_factor_all 0.0185
_refine_ls_R_factor_gt 0.0159
_refine_ls_shift/su_max 0.001
_refine_ls_shift/su_mean 0.000
_refine_ls_structure_factor_coef Fsqd
_refine_ls_weighting_details 'calc w=1/[\s^2^(Fo^2^)+(0.0231P)^2^+1.4306P] where P=(Fo^2^+2Fc^2^)/3'
_refine_ls_weighting_scheme calc
_refine_ls_wR_factor_gt 0.0426
_refine_ls_wR_factor_ref 0.0437
_reflns_number_gt 807
_reflns_number_total 927
_reflns_threshold_expression >2sigma(I)
_cod_data_source_file ic701126t-file001.cif
_cod_data_source_block ma795t
_cod_original_sg_symbol_H-M P42/ncm
_cod_database_code 4339568

loop_
_symmetry_equiv_pos_as_xyz
'x, y, z'
'-x+1/2, -y+1/2, z'
'-y+1/2, x, z+1/2'
'y, -x+1/2, z+1/2'
'-x, y+1/2, -z+1/2'
'x+1/2, -y, -z+1/2'
'y+1/2, x+1/2, -z'
'-y, -x, -z'
'-x, -y, -z'
'x-1/2, y-1/2, -z'
'y-1/2, -x, -z-1/2'
'-y, x-1/2, -z-1/2'
'x, -y-1/2, z-1/2'
'-x-1/2, y, z-1/2'
'-y-1/2, -x-1/2, z'
'y, x, z'

loop_
_atom_site_label
_atom_site_type_symbol
_atom_site_fract_x
_atom_site_fract_y
_atom_site_fract_z
_atom_site_U_iso_or_equiv
_atom_site_adp_type
_atom_site_occupancy
_atom_site_symmetry_multiplicity
_atom_site_calc_flag
_atom_site_refinement_flags
In1 In 0.321367(7) 0.678633(7) 0.0000 0.01102(9) Uani 1 2 d S
O3 O 0.40660(8) 0.62594(8) 0.2352(2) 0.0195(3) Uani 1 1 d .
O1 O 0.2500 0.7500 -0.2500 0.0117(5) Uani 1 4 d S
O2 O 0.23835(8) 0.57430(8) 0.0483(2) 0.0206(3) Uani 1 1 d .
C5 C 0.56088(11) 0.56088(11) 0.3671(4) 0.0165(5) Uani 1 2 d S
H5 H 0.5300 0.5300 0.2644 0.020 Uiso 1 2 calc SR
C1 C 0.44795(11) 0.66963(11) 0.3721(3) 0.0148(3) Uani 1 1 d .
C4 C 0.65559(15) 0.65559(15) 0.6644(6) 0.0369(8) Uani 1 2 d S
H4 H 0.6879 0.6879 0.7604 0.044 Uiso 1 2 calc SR
C3 C 0.57902(13) 0.68370(12) 0.5925(4) 0.0283(5) Uani 1 1 d .
H3 H 0.5592 0.7346 0.6439 0.034 Uiso 1 1 calc R
C2 C 0.53127(11) 0.63684(11) 0.4442(3) 0.0172(4) Uani 1 1 d .

loop_
_atom_site_aniso_label
_atom_site_aniso_U_11
_atom_site_aniso_U_22
_atom_site_aniso_U_33
_atom_site_aniso_U_23
_atom_site_aniso_U_13
_atom_site_aniso_U_12
In1 0.01023(9) 0.01023(9) 0.01259(12) 0.00000(4) 0.00000(4) -0.00059(5)
O3 0.0193(6) 0.0170(6) 0.0223(6) 0.0019(5) -0.0064(6) 0.0011(5)
O1 0.0113(6) 0.0113(6) 0.0124(11) 0.000 0.000 0.000
O2 0.0196(7) 0.0172(6) 0.0250(7) -0.0014(5) 0.0020(6) -0.0084(5)
C5 0.0161(7) 0.0161(7) 0.0173(12) -0.0009(7) -0.0009(7) 0.0006(9)
C1 0.0144(8) 0.0147(8) 0.0154(8) 0.0023(7) 0.0024(7) 0.0007(6)
C4 0.0307(10) 0.0307(10) 0.049(2) -0.0208(12) -0.0208(12) 0.0101(14)
C3 0.0271(11) 0.0220(10) 0.0357(12) -0.0131(9) -0.0091(10) 0.0095(8)
C2 0.0147(9) 0.0169(9) 0.0200(8) 0.0007(7) 0.0004(7) 0.0032(7)

loop_
_atom_type_symbol
_atom_type_description
_atom_type_scat_dispersion_real
_atom_type_scat_dispersion_imag
_atom_type_scat_source
C C 0.0033 0.0016 'International Tables Vol C Tables 4.2.6.8 and 6.1.1.4'
O O 0.0106 0.0060 'International Tables Vol C Tables 4.2.6.8 and 6.1.1.4'
In In -0.7276 1.3100 'International Tables Vol C Tables 4.2.6.8 and 6.1.1.4'
H H 0.0000 0.0000 'International Tables Vol C Tables 4.2.6.8 and 6.1.1.4'

loop_
_geom_angle_atom_site_label_1
_geom_angle_atom_site_label_2
_geom_angle_atom_site_label_3
_geom_angle
_geom_angle_site_symmetry_1
_geom_angle_site_symmetry_3
O3 In1 O3 85.11(7) . 8_665
O3 In1 O2 90.13(5) . .
O3 In1 O2 80.37(5) 8_665 .
O3 In1 O2 80.36(5) . 8_665
O3 In1 O2 90.13(5) 8_665 8_665
O2 In1 O2 167.13(7) . 8_665
O3 In1 O1 95.98(4) . 13_576
O3 In1 O1 169.96(3) 8_665 13_576
O2 In1 O1 89.65(4) . 13_576
O2 In1 O1 99.89(4) 8_665 13_576
O3 In1 O1 169.96(3) . .
O3 In1 O1 95.98(4) 8_665 .
O2 In1 O1 99.89(4) . .
O2 In1 O1 89.65(4) 8_665 .
O1 In1 O1 84.679(9) 13_576 .
O3 In1 In1 137.44(4) . 2_565
O3 In1 In1 137.44(4) 8_665 2_565
O2 In1 In1 96.43(4) . 2_565
O2 In1 In1 96.43(4) 8_665 2_565
O1 In1 In1 42.340(4) 13_576 2_565
O1 In1 In1 42.339(4) . 2_565
C1 O3 In1 122.49(11) . .
In1 O1 In1 116.980(5) 2_565 11_565
In1 O1 In1 95.320(9) 2_565 .
In1 O1 In1 116.976(5) 11_565 .
In1 O1 In1 116.978(5) 2_565 12_665
In1 O1 In1 95.320(9) 11_565 12_665
In1 O1 In1 116.976(4) . 12_665
C1 O2 In1 144.61(12) 11_566 .
C2 C5 C2 119.7(2) . 16
O2 C1 O3 125.58(17) 12_666 .
O2 C1 C2 117.22(16) 12_666 .
O3 C1 C2 117.20(16) . .
C3 C4 C3 119.4(3) . 16
C4 C3 C2 120.7(2) . .
C5 C2 C3 119.70(18) . .
C5 C2 C1 121.45(17) . .
C3 C2 C1 118.84(16) . .

loop_
_geom_bond_atom_site_label_1
_geom_bond_atom_site_label_2
_geom_bond_distance
_geom_bond_site_symmetry_2
In1 O3 2.1313(13) .
In1 O3 2.1314(13) 8_665
In1 O2 2.1654(12) .
In1 O2 2.1655(12) 8_665
In1 O1 2.19801(17) 13_576
In1 O1 2.19805(17) .
In1 In1 3.2494(4) 2_565
O3 C1 1.263(2) .
O1 In1 2.19798(17) 2_565
O1 In1 2.19799(17) 11_565
O1 In1 2.19805(17) 12_665
O2 C1 1.255(2) 11_566
C5 C2 1.389(2) .
C5 C2 1.390(2) 16
C1 O2 1.255(2) 12_666
C1 C2 1.503(2) .
C4 C3 1.380(3) .
C4 C3 1.380(3) 16
C3 C2 1.390(3) .
